data_2229925
loop_
_publ_author_name
'Neuba, Adam'
'Fl\"orke, Ulrich'
'Henkel, Gerald'

_publ_section_title
;
 <i>N</i>-[Bis(dimethylamino)methylidene]-2-[(triphenylmethyl)sulfanyl]ethanaminium
 hexafluorophosphate
;
_journal_coeditor_code BT5504
_journal_issue 5
_journal_name_full 'Acta Crystallographica Section E'
_journal_page_first o1238
_journal_page_last o1239
_journal_paper_doi 10.1107/S1600536811014929
_journal_volume 67
_journal_year 2011
_chemical_formula_iupac 'C26 H32 N3 S + , P F6 -'
_chemical_formula_moiety 'C26 H32 N3 S +, P F6 -'
_chemical_formula_sum 'C26 H32 F6 N3 P S'
_chemical_formula_weight 563.58
_chemical_name_systematic
;
<i>N</i>-[Bis(dimethylamino)methylidene]-
2-[(triphenylmethyl)sulfanyl]ethanaminium hexafluorophosphate
;
_space_group_IT_number 2
_symmetry_cell_setting triclinic
_symmetry_space_group_name_Hall '-P 1'
_symmetry_space_group_name_H-M 'P -1'
_atom_sites_solution_hydrogens difmap
_atom_sites_solution_primary direct
_atom_sites_solution_secondary difmap
_audit_creation_method SHELXL97
_cell_angle_alpha 96.532(3)
_cell_angle_beta 100.225(4)
_cell_angle_gamma 108.053(3)
_cell_formula_units_Z 2
_cell_length_a 9.0111(14)
_cell_length_b 9.1376(15)
_cell_length_c 17.564(3)
_cell_measurement_reflns_used 786
_cell_measurement_temperature 120(2)
_cell_measurement_theta_max 27.89
_cell_measurement_theta_min 2.39
_cell_volume 1331.0(4)
_computing_cell_refinement 'SAINT (Bruker, 2002)'
_computing_data_collection 'SMART (Bruker, 2002)'
_computing_data_reduction 'SAINT (Bruker, 2002)'
_computing_molecular_graphics 'SHELXTL (Sheldrick, 2008)'
_computing_publication_material 'SHELXTL (Sheldrick, 2008) and local programs'
_computing_structure_refinement 'SHELXTL (Sheldrick, 2008)'
_computing_structure_solution 'SHELXTL (Sheldrick, 2008)'
_diffrn_ambient_temperature 120(2)
_diffrn_measured_fraction_theta_full 0.992
_diffrn_measured_fraction_theta_max 0.992
_diffrn_measurement_device_type 'Bruker SMART APEX'
_diffrn_measurement_method '\f and \w'
_diffrn_radiation_monochromator graphite
_diffrn_radiation_source 'sealed tube'
_diffrn_radiation_type MoK\a
_diffrn_radiation_wavelength 0.71073
_diffrn_reflns_av_R_equivalents 0.0602
_diffrn_reflns_av_sigmaI/netI 0.0803
_diffrn_reflns_limit_h_max 10
_diffrn_reflns_limit_h_min -11
_diffrn_reflns_limit_k_max 11
_diffrn_reflns_limit_k_min -12
_diffrn_reflns_limit_l_max 20
_diffrn_reflns_limit_l_min -23
_diffrn_reflns_number 11922
_diffrn_reflns_theta_full 27.88
_diffrn_reflns_theta_max 27.88
_diffrn_reflns_theta_min 2.38
_exptl_absorpt_coefficient_mu 0.245
_exptl_absorpt_correction_T_max 0.9391
_exptl_absorpt_correction_T_min 0.9236
_exptl_absorpt_correction_type multi-scan
_exptl_absorpt_process_details '(SADABS; Sheldrick, 2004)'
_exptl_crystal_colour colourless
_exptl_crystal_density_diffrn 1.406
_exptl_crystal_density_method 'not measured'
_exptl_crystal_description block
_exptl_crystal_F_000 588
_exptl_crystal_size_max 0.33
_exptl_crystal_size_mid 0.30
_exptl_crystal_size_min 0.26
_refine_diff_density_max 0.380
_refine_diff_density_min -0.422
_refine_ls_extinction_method none
_refine_ls_goodness_of_fit_ref 0.956
_refine_ls_hydrogen_treatment constr
_refine_ls_matrix_type full
_refine_ls_number_parameters 338
_refine_ls_number_reflns 6281
_refine_ls_number_restraints 0
_refine_ls_restrained_S_all 0.956
_refine_ls_R_factor_all 0.0727
_refine_ls_R_factor_gt 0.0474
_refine_ls_shift/su_max 0.000
_refine_ls_shift/su_mean 0.000
_refine_ls_structure_factor_coef Fsqd
_refine_ls_weighting_details 'calc w = 1/[\s^2^(Fo^2^)+(0.0445P)^2^] where P=(Fo^2^+2Fc^2^)/3'
_refine_ls_weighting_scheme calc
_refine_ls_wR_factor_gt 0.0954
_refine_ls_wR_factor_ref 0.1039
_reflns_number_gt 4547
_reflns_number_total 6281
_reflns_threshold_expression I>2\s(I)
_cod_data_source_file bt5504.cif
_cod_data_source_block I
_cod_database_code 2229925
_cod_database_fobs_code 2229925

loop_
_symmetry_equiv_pos_as_xyz
'x, y, z'
'-x, -y, -z'

loop_
_atom_site_type_symbol
_atom_site_label
_atom_site_fract_x
_atom_site_fract_y
_atom_site_fract_z
_atom_site_U_iso_or_equiv
_atom_site_adp_type
_atom_site_calc_flag
_atom_site_refinement_flags
_atom_site_occupancy
_atom_site_symmetry_multiplicity
_atom_site_disorder_assembly
_atom_site_disorder_group
S S1 0.77994(6) 0.61888(5) 0.29140(3) 0.02002(12) Uani d . 1 1 . .
N N1 0.6327(2) 0.89606(18) 0.43688(9) 0.0242(4) Uani d . 1 1 . .
H H1A 0.6289 0.8850 0.4857 0.029 Uiso calc R 1 1 . .
N N2 0.7383(2) 1.16512(18) 0.47245(9) 0.0253(4) Uani d . 1 1 . .
N N3 0.5695(2) 1.05179(18) 0.34970(9) 0.0252(4) Uani d . 1 1 . .
C C1 0.6470(2) 1.0380(2) 0.41911(10) 0.0211(4) Uani d . 1 1 . .
C C2 0.7029(3) 1.3121(2) 0.47981(13) 0.0378(6) Uani d . 1 1 . .
H H2A 0.7840 1.3922 0.4625 0.057 Uiso calc R 1 1 . .
H H2B 0.7042 1.3471 0.5348 0.057 Uiso calc R 1 1 . .
H H2C 0.5969 1.2948 0.4470 0.057 Uiso calc R 1 1 . .
C C3 0.8710(3) 1.1626(3) 0.53285(12) 0.0338(5) Uani d . 1 1 . .
H H3A 0.8341 1.1432 0.5812 0.051 Uiso calc R 1 1 . .
H H3B 0.9578 1.2636 0.5434 0.051 Uiso calc R 1 1 . .
H H3C 0.9102 1.0792 0.5145 0.051 Uiso calc R 1 1 . .
C C4 0.6343(3) 1.1837(3) 0.31065(13) 0.0407(6) Uani d . 1 1 . .
H H4A 0.5737 1.2556 0.3145 0.061 Uiso calc R 1 1 . .
H H4B 0.6252 1.1443 0.2551 0.061 Uiso calc R 1 1 . .
H H4C 0.7473 1.2390 0.3362 0.061 Uiso calc R 1 1 . .
C C5 0.4191(3) 0.9342(3) 0.30549(12) 0.0350(5) Uani d . 1 1 . .
H H5A 0.4396 0.8717 0.2619 0.052 Uiso calc R 1 1 . .
H H5B 0.3447 0.9862 0.2845 0.052 Uiso calc R 1 1 . .
H H5C 0.3720 0.8657 0.3403 0.052 Uiso calc R 1 1 . .
C C6 0.6227(2) 0.7568(2) 0.38190(11) 0.0245(4) Uani d . 1 1 . .
H H6A 0.5129 0.7109 0.3485 0.029 Uiso calc R 1 1 . .
H H6B 0.6430 0.6775 0.4124 0.029 Uiso calc R 1 1 . .
C C7 0.7419(2) 0.7943(2) 0.32952(11) 0.0207(4) Uani d . 1 1 . .
H H7A 0.8437 0.8738 0.3601 0.025 Uiso calc R 1 1 . .
H H7B 0.6989 0.8384 0.2852 0.025 Uiso calc R 1 1 . .
C C8 0.7037(2) 0.5855(2) 0.18294(10) 0.0173(4) Uani d . 1 1 . .
C C11 0.6980(2) 0.4160(2) 0.15696(10) 0.0177(4) Uani d . 1 1 . .
C C12 0.8390(2) 0.3816(2) 0.17641(11) 0.0226(4) Uani d . 1 1 . .
H H12A 0.9333 0.4611 0.2068 0.027 Uiso calc R 1 1 . .
C C13 0.8442(2) 0.2340(2) 0.15229(12) 0.0269(4) Uani d . 1 1 . .
H H13A 0.9412 0.2127 0.1664 0.032 Uiso calc R 1 1 . .
C C14 0.7079(3) 0.1177(2) 0.10767(11) 0.0270(5) Uani d . 1 1 . .
H H14A 0.7109 0.0164 0.0906 0.032 Uiso calc R 1 1 . .
C C15 0.5672(3) 0.1497(2) 0.08807(11) 0.0266(4) Uani d . 1 1 . .
H H15A 0.4732 0.0697 0.0578 0.032 Uiso calc R 1 1 . .
C C16 0.5622(2) 0.2984(2) 0.11234(11) 0.0220(4) Uani d . 1 1 . .
H H16A 0.4649 0.3192 0.0982 0.026 Uiso calc R 1 1 . .
C C21 0.5359(2) 0.5994(2) 0.16573(10) 0.0172(4) Uani d . 1 1 . .
C C22 0.4204(2) 0.5180(2) 0.20308(10) 0.0206(4) Uani d . 1 1 . .
H H22A 0.4475 0.4567 0.2399 0.025 Uiso calc R 1 1 . .
C C23 0.2669(2) 0.5248(2) 0.18760(11) 0.0230(4) Uani d . 1 1 . .
H H23A 0.1900 0.4685 0.2138 0.028 Uiso calc R 1 1 . .
C C24 0.2246(2) 0.6135(2) 0.13396(11) 0.0237(4) Uani d . 1 1 . .
H H24A 0.1192 0.6181 0.1233 0.028 Uiso calc R 1 1 . .
C C25 0.3372(2) 0.6948(2) 0.09638(11) 0.0235(4) Uani d . 1 1 . .
H H25A 0.3092 0.7558 0.0596 0.028 Uiso calc R 1 1 . .
C C26 0.4920(2) 0.6881(2) 0.11204(11) 0.0208(4) Uani d . 1 1 . .
H H26A 0.5686 0.7448 0.0858 0.025 Uiso calc R 1 1 . .
C C31 0.8208(2) 0.6940(2) 0.14281(10) 0.0183(4) Uani d . 1 1 . .
C C32 0.8071(2) 0.6503(2) 0.06202(11) 0.0231(4) Uani d . 1 1 . .
H H32A 0.7257 0.5565 0.0338 0.028 Uiso calc R 1 1 . .
C C33 0.9100(2) 0.7415(2) 0.02285(11) 0.0268(4) Uani d . 1 1 . .
H H33A 0.8989 0.7100 -0.0319 0.032 Uiso calc R 1 1 . .
C C34 1.0294(2) 0.8785(2) 0.06290(12) 0.0259(4) Uani d . 1 1 . .
H H34A 1.1011 0.9406 0.0361 0.031 Uiso calc R 1 1 . .
C C35 1.0432(2) 0.9240(2) 0.14238(12) 0.0252(4) Uani d . 1 1 . .
H H35A 1.1240 1.0185 0.1701 0.030 Uiso calc R 1 1 . .
C C36 0.9401(2) 0.8329(2) 0.18186(11) 0.0216(4) Uani d . 1 1 . .
H H36A 0.9512 0.8658 0.2365 0.026 Uiso calc R 1 1 . .
P P1 0.19146(7) 0.27386(6) 0.37421(3) 0.02543(13) Uani d . 1 1 . .
F F1 0.02793(18) 0.13314(18) 0.35865(10) 0.0699(5) Uani d . 1 1 . .
F F2 0.20703(19) 0.22909(16) 0.28687(7) 0.0526(4) Uani d . 1 1 . .
F F3 0.35707(17) 0.41217(16) 0.39103(9) 0.0547(4) Uani d . 1 1 . .
F F4 0.10033(18) 0.38923(16) 0.34893(8) 0.0531(4) Uani d . 1 1 . .
F F5 0.18070(19) 0.31694(17) 0.46304(8) 0.0524(4) Uani d . 1 1 . .
F F6 0.28644(18) 0.15713(16) 0.40077(7) 0.0472(4) Uani d . 1 1 . .

loop_
_atom_site_aniso_label
_atom_site_aniso_U_11
_atom_site_aniso_U_22
_atom_site_aniso_U_33
_atom_site_aniso_U_12
_atom_site_aniso_U_13
_atom_site_aniso_U_23
S1 0.0229(3) 0.0197(2) 0.0182(2) 0.0101(2) 0.00173(19) 0.00234(17)
N1 0.0361(10) 0.0218(8) 0.0170(8) 0.0095(8) 0.0118(7) 0.0047(6)
N2 0.0275(10) 0.0227(8) 0.0245(9) 0.0083(7) 0.0052(7) 0.0003(7)
N3 0.0312(10) 0.0246(9) 0.0219(8) 0.0126(8) 0.0058(7) 0.0043(7)
C1 0.0222(11) 0.0251(10) 0.0198(9) 0.0107(8) 0.0100(8) 0.0032(8)
C2 0.0447(15) 0.0216(11) 0.0446(14) 0.0110(10) 0.0088(11) -0.0019(9)
C3 0.0299(12) 0.0375(12) 0.0279(11) 0.0083(10) 0.0006(10) -0.0007(9)
C4 0.0584(17) 0.0377(13) 0.0347(12) 0.0214(12) 0.0157(12) 0.0186(10)
C5 0.0346(13) 0.0395(13) 0.0291(11) 0.0195(11) -0.0029(10) -0.0047(9)
C6 0.0339(12) 0.0191(9) 0.0225(10) 0.0103(9) 0.0093(9) 0.0031(7)
C7 0.0222(10) 0.0161(9) 0.0232(10) 0.0066(8) 0.0045(8) 0.0026(7)
C8 0.0179(10) 0.0160(9) 0.0159(9) 0.0045(8) 0.0018(7) 0.0019(7)
C11 0.0207(10) 0.0170(9) 0.0168(9) 0.0068(8) 0.0064(8) 0.0045(7)
C12 0.0195(10) 0.0198(9) 0.0273(10) 0.0057(8) 0.0054(8) 0.0022(8)
C13 0.0281(12) 0.0250(10) 0.0328(11) 0.0137(9) 0.0100(9) 0.0067(8)
C14 0.0374(13) 0.0169(9) 0.0292(11) 0.0108(9) 0.0122(10) 0.0018(8)
C15 0.0295(12) 0.0208(10) 0.0234(10) 0.0012(9) 0.0066(9) -0.0008(8)
C16 0.0215(11) 0.0224(10) 0.0204(9) 0.0069(8) 0.0026(8) 0.0020(7)
C21 0.0168(10) 0.0149(8) 0.0173(9) 0.0054(7) -0.0001(7) -0.0014(7)
C22 0.0227(11) 0.0200(9) 0.0211(10) 0.0091(8) 0.0044(8) 0.0065(7)
C23 0.0192(10) 0.0227(10) 0.0270(10) 0.0055(8) 0.0068(8) 0.0061(8)
C24 0.0173(10) 0.0258(10) 0.0287(11) 0.0100(8) 0.0033(8) 0.0033(8)
C25 0.0248(11) 0.0229(10) 0.0250(10) 0.0115(9) 0.0029(9) 0.0077(8)
C26 0.0210(10) 0.0191(9) 0.0230(10) 0.0070(8) 0.0052(8) 0.0057(7)
C31 0.0173(10) 0.0179(9) 0.0228(9) 0.0094(8) 0.0046(8) 0.0052(7)
C32 0.0210(10) 0.0216(9) 0.0246(10) 0.0057(8) 0.0023(8) 0.0044(8)
C33 0.0290(12) 0.0313(11) 0.0226(10) 0.0114(10) 0.0068(9) 0.0098(8)
C34 0.0246(11) 0.0262(10) 0.0336(11) 0.0122(9) 0.0110(9) 0.0155(9)
C35 0.0190(10) 0.0175(9) 0.0375(12) 0.0047(8) 0.0041(9) 0.0061(8)
C36 0.0197(10) 0.0200(9) 0.0253(10) 0.0078(8) 0.0044(8) 0.0033(8)
P1 0.0307(3) 0.0207(3) 0.0231(3) 0.0066(2) 0.0047(2) 0.0047(2)
F1 0.0451(10) 0.0428(9) 0.0994(13) -0.0102(7) 0.0113(9) 0.0027(9)
F2 0.0916(12) 0.0495(9) 0.0248(7) 0.0340(9) 0.0148(7) 0.0079(6)
F3 0.0403(9) 0.0380(8) 0.0720(10) -0.0026(7) 0.0121(8) 0.0015(7)
F4 0.0661(11) 0.0509(9) 0.0512(9) 0.0377(8) 0.0019(8) 0.0112(7)
F5 0.0803(11) 0.0580(9) 0.0337(7) 0.0362(9) 0.0256(7) 0.0098(6)
F6 0.0765(11) 0.0483(8) 0.0350(7) 0.0411(8) 0.0162(7) 0.0173(6)

loop_
_atom_type_symbol
_atom_type_description
_atom_type_scat_dispersion_real
_atom_type_scat_dispersion_imag
_atom_type_scat_source
C C 0.0033 0.0016 'International Tables Vol C Tables 4.2.6.8 and 6.1.1.4'
H H 0.0000 0.0000 'International Tables Vol C Tables 4.2.6.8 and 6.1.1.4'
N N 0.0061 0.0033 'International Tables Vol C Tables 4.2.6.8 and 6.1.1.4'
S S 0.1246 0.1234 'International Tables Vol C Tables 4.2.6.8 and 6.1.1.4'
P P 0.1023 0.0942 'International Tables Vol C Tables 4.2.6.8 and 6.1.1.4'
F F 0.0171 0.0103 'International Tables Vol C Tables 4.2.6.8 and 6.1.1.4'

loop_
_geom_angle_atom_site_label_1
_geom_angle_atom_site_label_2
_geom_angle_atom_site_label_3
_geom_angle_site_symmetry_1
_geom_angle_site_symmetry_3
_geom_angle
_geom_angle_publ_flag
C7 S1 C8 . . 105.13(8) ?
C1 N1 C6 . . 125.84(15) ?
C1 N1 H1A . . 117.1 ?
C6 N1 H1A . . 117.1 ?
C1 N2 C3 . . 122.00(16) ?
C1 N2 C2 . . 122.76(17) ?
C3 N2 C2 . . 114.95(16) ?
C1 N3 C5 . . 122.70(17) ?
C1 N3 C4 . . 121.96(18) ?
C5 N3 C4 . . 115.28(17) ?
N3 C1 N2 . . 120.65(17) ?
N3 C1 N1 . . 120.34(17) ?
N2 C1 N1 . . 119.01(17) ?
N2 C2 H2A . . 109.5 ?
N2 C2 H2B . . 109.5 ?
H2A C2 H2B . . 109.5 ?
N2 C2 H2C . . 109.5 ?
H2A C2 H2C . . 109.5 ?
H2B C2 H2C . . 109.5 ?
N2 C3 H3A . . 109.5 ?
N2 C3 H3B . . 109.5 ?
H3A C3 H3B . . 109.5 ?
N2 C3 H3C . . 109.5 ?
H3A C3 H3C . . 109.5 ?
H3B C3 H3C . . 109.5 ?
N3 C4 H4A . . 109.5 ?
N3 C4 H4B . . 109.5 ?
H4A C4 H4B . . 109.5 ?
N3 C4 H4C . . 109.5 ?
H4A C4 H4C . . 109.5 ?
H4B C4 H4C . . 109.5 ?
N3 C5 H5A . . 109.5 ?
N3 C5 H5B . . 109.5 ?
H5A C5 H5B . . 109.5 ?
N3 C5 H5C . . 109.5 ?
H5A C5 H5C . . 109.5 ?
H5B C5 H5C . . 109.5 ?
N1 C6 C7 . . 112.59(15) ?
N1 C6 H6A . . 109.1 ?
C7 C6 H6A . . 109.1 ?
N1 C6 H6B . . 109.1 ?
C7 C6 H6B . . 109.1 ?
H6A C6 H6B . . 107.8 ?
C6 C7 S1 . . 110.58(12) ?
C6 C7 H7A . . 109.5 ?
S1 C7 H7A . . 109.5 ?
C6 C7 H7B . . 109.5 ?
S1 C7 H7B . . 109.5 ?
H7A C7 H7B . . 108.1 ?
C21 C8 C31 . . 112.93(14) ?
C21 C8 C11 . . 111.65(14) ?
C31 C8 C11 . . 108.14(14) ?
C21 C8 S1 . . 108.93(12) ?
C31 C8 S1 . . 112.31(12) ?
C11 C8 S1 . . 102.41(11) ?
C16 C11 C12 . . 118.30(16) ?
C16 C11 C8 . . 123.45(16) ?
C12 C11 C8 . . 118.19(16) ?
C13 C12 C11 . . 121.31(18) ?
C13 C12 H12A . . 119.3 ?
C11 C12 H12A . . 119.3 ?
C14 C13 C12 . . 119.82(18) ?
C14 C13 H13A . . 120.1 ?
C12 C13 H13A . . 120.1 ?
C15 C14 C13 . . 119.59(17) ?
C15 C14 H14A . . 120.2 ?
C13 C14 H14A . . 120.2 ?
C14 C15 C16 . . 120.53(18) ?
C14 C15 H15A . . 119.7 ?
C16 C15 H15A . . 119.7 ?
C11 C16 C15 . . 120.46(18) ?
C11 C16 H16A . . 119.8 ?
C15 C16 H16A . . 119.8 ?
C22 C21 C26 . . 117.89(17) ?
C22 C21 C8 . . 119.67(15) ?
C26 C21 C8 . . 122.42(17) ?
C23 C22 C21 . . 121.25(17) ?
C23 C22 H22A . . 119.4 ?
C21 C22 H22A . . 119.4 ?
C22 C23 C24 . . 120.33(18) ?
C22 C23 H23A . . 119.8 ?
C24 C23 H23A . . 119.8 ?
C25 C24 C23 . . 119.29(18) ?
C25 C24 H24A . . 120.4 ?
C23 C24 H24A . . 120.4 ?
C24 C25 C26 . . 120.40(17) ?
C24 C25 H25A . . 119.8 ?
C26 C25 H25A . . 119.8 ?
C21 C26 C25 . . 120.84(18) ?
C21 C26 H26A . . 119.6 ?
C25 C26 H26A . . 119.6 ?
C36 C31 C32 . . 117.81(17) ?
C36 C31 C8 . . 123.97(16) ?
C32 C31 C8 . . 118.22(16) ?
C33 C32 C31 . . 121.00(18) ?
C33 C32 H32A . . 119.5 ?
C31 C32 H32A . . 119.5 ?
C32 C33 C34 . . 120.39(18) ?
C32 C33 H33A . . 119.8 ?
C34 C33 H33A . . 119.8 ?
C35 C34 C33 . . 119.25(18) ?
C35 C34 H34A . . 120.4 ?
C33 C34 H34A . . 120.4 ?
C34 C35 C36 . . 120.53(18) ?
C34 C35 H35A . . 119.7 ?
C36 C35 H35A . . 119.7 ?
C35 C36 C31 . . 121.02(18) ?
C35 C36 H36A . . 119.5 ?
C31 C36 H36A . . 119.5 ?
F4 P1 F3 . . 90.03(8) ?
F4 P1 F1 . . 91.33(9) ?
F3 P1 F1 . . 178.58(9) ?
F4 P1 F2 . . 91.47(8) ?
F3 P1 F2 . . 89.85(8) ?
F1 P1 F2 . . 90.54(9) ?
F4 P1 F5 . . 90.31(8) ?
F3 P1 F5 . . 89.46(8) ?
F1 P1 F5 . . 90.11(9) ?
F2 P1 F5 . . 178.08(8) ?
F4 P1 F6 . . 179.38(9) ?
F3 P1 F6 . . 89.43(8) ?
F1 P1 F6 . . 89.21(9) ?
F2 P1 F6 . . 88.82(7) ?
F5 P1 F6 . . 89.39(7) ?

loop_
_geom_bond_atom_site_label_1
_geom_bond_atom_site_label_2
_geom_bond_site_symmetry_2
_geom_bond_distance
_geom_bond_publ_flag
S1 C7 . 1.8202(17) ?
S1 C8 . 1.8620(18) ?
N1 C1 . 1.341(2) ?
N1 C6 . 1.476(2) ?
N1 H1A . 0.8800 ?
N2 C1 . 1.338(2) ?
N2 C3 . 1.459(3) ?
N2 C2 . 1.470(2) ?
N3 C1 . 1.333(2) ?
N3 C5 . 1.459(3) ?
N3 C4 . 1.469(3) ?
C2 H2A . 0.9800 ?
C2 H2B . 0.9800 ?
C2 H2C . 0.9800 ?
C3 H3A . 0.9800 ?
C3 H3B . 0.9800 ?
C3 H3C . 0.9800 ?
C4 H4A . 0.9800 ?
C4 H4B . 0.9800 ?
C4 H4C . 0.9800 ?
C5 H5A . 0.9800 ?
C5 H5B . 0.9800 ?
C5 H5C . 0.9800 ?
C6 C7 . 1.521(3) ?
C6 H6A . 0.9900 ?
C6 H6B . 0.9900 ?
C7 H7A . 0.9900 ?
C7 H7B . 0.9900 ?
C8 C21 . 1.537(2) ?
C8 C31 . 1.538(2) ?
C8 C11 . 1.546(2) ?
C11 C16 . 1.386(3) ?
C11 C12 . 1.396(3) ?
C12 C13 . 1.385(2) ?
C12 H12A . 0.9500 ?
C13 C14 . 1.383(3) ?
C13 H13A . 0.9500 ?
C14 C15 . 1.381(3) ?
C14 H14A . 0.9500 ?
C15 C16 . 1.394(2) ?
C15 H15A . 0.9500 ?
C16 H16A . 0.9500 ?
C21 C22 . 1.393(3) ?
C21 C26 . 1.394(2) ?
C22 C23 . 1.384(3) ?
C22 H22A . 0.9500 ?
C23 C24 . 1.388(3) ?
C23 H23A . 0.9500 ?
C24 C25 . 1.378(3) ?
C24 H24A . 0.9500 ?
C25 C26 . 1.395(3) ?
C25 H25A . 0.9500 ?
C26 H26A . 0.9500 ?
C31 C36 . 1.390(2) ?
C31 C32 . 1.402(2) ?
C32 C33 . 1.381(3) ?
C32 H32A . 0.9500 ?
C33 C34 . 1.384(3) ?
C33 H33A . 0.9500 ?
C34 C35 . 1.383(3) ?
C34 H34A . 0.9500 ?
C35 C36 . 1.385(3) ?
C35 H35A . 0.9500 ?
C36 H36A . 0.9500 ?
P1 F4 . 1.5801(13) ?
P1 F3 . 1.5814(14) ?
P1 F1 . 1.5819(15) ?
P1 F2 . 1.5842(13) ?
P1 F5 . 1.5924(13) ?
P1 F6 . 1.6202(13) ?

loop_
_geom_hbond_atom_site_label_D
_geom_hbond_atom_site_label_H
_geom_hbond_atom_site_label_A
_geom_hbond_site_symmetry_A
_geom_hbond_distance_DH
_geom_hbond_distance_HA
_geom_hbond_distance_DA
_geom_hbond_angle_DHA
_geom_hbond_publ_flag
N1 H1A F6 2_666 0.8800 2.1300 2.949(2) 155.00 yes

loop_
_geom_torsion_atom_site_label_1
_geom_torsion_atom_site_label_2
_geom_torsion_atom_site_label_3
_geom_torsion_atom_site_label_4
_geom_torsion_site_symmetry_1
_geom_torsion_site_symmetry_2
_geom_torsion_site_symmetry_3
_geom_torsion_site_symmetry_4
_geom_torsion
_geom_torsion_publ_flag
C5 N3 C1 N2 . . . . -150.95(18) ?
C4 N3 C1 N2 . . . . 32.1(3) ?
C5 N3 C1 N1 . . . . 28.1(3) ?
C4 N3 C1 N1 . . . . -148.85(18) ?
C3 N2 C1 N3 . . . . -154.99(18) ?
C2 N2 C1 N3 . . . . 31.5(3) ?
C3 N2 C1 N1 . . . . 25.9(3) ?
C2 N2 C1 N1 . . . . -147.63(19) ?
C6 N1 C1 N3 . . . . 37.8(3) ?
C6 N1 C1 N2 . . . . -143.12(19) ?
C1 N1 C6 C7 . . . . 43.2(3) ?
N1 C6 C7 S1 . . . . 158.36(13) ?
C8 S1 C7 C6 . . . . 115.92(14) ?
C7 S1 C8 C21 . . . . -47.42(14) ?
C7 S1 C8 C31 . . . . 78.45(13) ?
C7 S1 C8 C11 . . . . -165.77(12) ?
C21 C8 C11 C16 . . . . 9.8(2) ?
C31 C8 C11 C16 . . . . -115.03(19) ?
S1 C8 C11 C16 . . . . 126.21(16) ?
C21 C8 C11 C12 . . . . -173.28(15) ?
C31 C8 C11 C12 . . . . 61.9(2) ?
S1 C8 C11 C12 . . . . -56.87(18) ?
C16 C11 C12 C13 . . . . -0.3(3) ?
C8 C11 C12 C13 . . . . -177.34(17) ?
C11 C12 C13 C14 . . . . 0.4(3) ?
C12 C13 C14 C15 . . . . -0.5(3) ?
C13 C14 C15 C16 . . . . 0.5(3) ?
C12 C11 C16 C15 . . . . 0.3(3) ?
C8 C11 C16 C15 . . . . 177.21(17) ?
C14 C15 C16 C11 . . . . -0.4(3) ?
C31 C8 C21 C22 . . . . -174.76(15) ?
C11 C8 C21 C22 . . . . 63.1(2) ?
S1 C8 C21 C22 . . . . -49.25(19) ?
C31 C8 C21 C26 . . . . 6.9(2) ?
C11 C8 C21 C26 . . . . -115.21(18) ?
S1 C8 C21 C26 . . . . 132.42(15) ?
C26 C21 C22 C23 . . . . 0.0(3) ?
C8 C21 C22 C23 . . . . -178.44(16) ?
C21 C22 C23 C24 . . . . 0.1(3) ?
C22 C23 C24 C25 . . . . -0.1(3) ?
C23 C24 C25 C26 . . . . 0.0(3) ?
C22 C21 C26 C25 . . . . 0.0(3) ?
C8 C21 C26 C25 . . . . 178.32(16) ?
C24 C25 C26 C21 . . . . 0.1(3) ?
C21 C8 C31 C36 . . . . 103.47(19) ?
C11 C8 C31 C36 . . . . -132.46(17) ?
S1 C8 C31 C36 . . . . -20.2(2) ?
C21 C8 C31 C32 . . . . -76.83(19) ?
C11 C8 C31 C32 . . . . 47.2(2) ?
S1 C8 C31 C32 . . . . 159.51(14) ?
C36 C31 C32 C33 . . . . 0.7(3) ?
C8 C31 C32 C33 . . . . -179.02(16) ?
C31 C32 C33 C34 . . . . 0.1(3) ?
C32 C33 C34 C35 . . . . -0.8(3) ?
C33 C34 C35 C36 . . . . 0.8(3) ?
C34 C35 C36 C31 . . . . 0.0(3) ?
C32 C31 C36 C35 . . . . -0.7(3) ?
C8 C31 C36 C35 . . . . 178.97(16) ?
